data_2207824
loop_
_publ_author_name
'Hoong-Kun Fun'
'Suchada Chantrapromma'
'P. F. Raphel'
'V. Suni'
'Maliyeckal R. Prathapachandra Kurup'

_publ_section_title
;
 Pyridine-2-carbaldehyde <i>N</i>^4^-phenethylthiosemicarbazone
;
_journal_coeditor_code LH6546
_journal_issue 1
_journal_name_full 'Acta Crystallographica Section E'
_journal_page_first o125
_journal_page_last o127
_journal_paper_doi 10.1107/S1600536805039966
_journal_volume 62
_journal_year 2006
_chemical_formula_iupac 'C15 H16 N4 S'
_chemical_formula_moiety 'C15 H16 N4 S'
_chemical_formula_sum 'C15 H16 N4 S'
_chemical_formula_weight 284.39
_chemical_melting_point .436E-305
_chemical_name_common
;
2-Formylpyridine N-(4)-phenylethylthiosemicarbazone
;
_chemical_name_systematic
;
N-Benzyl-2-(2-pyridylethylene)-1-hydrazinecarbothioamide
;
_space_group_IT_number 19
_symmetry_cell_setting orthorhombic
_symmetry_space_group_name_Hall 'P 2ac 2ab'
_symmetry_space_group_name_H-M 'P 21 21 21'
_atom_sites_solution_hydrogens geom
_atom_sites_solution_primary direct
_atom_sites_solution_secondary difmap
_audit_creation_method SHELXL-97
_cell_angle_alpha 90.00
_cell_angle_beta 90.00
_cell_angle_gamma 90.00
_cell_formula_units_Z 4
_cell_length_a 6.7341(9)
_cell_length_b 8.9533(12)
_cell_length_c 24.003(3)
_cell_measurement_reflns_used 4238
_cell_measurement_temperature 100.00(10)
_cell_measurement_theta_max 30.00
_cell_measurement_theta_min 1.70
_cell_volume 1447.2(3)
_computing_cell_refinement APEX2
_computing_data_collection 'APEX2 (Bruker, 2005)'
_computing_data_reduction 'SAINT (Bruker, 2005)'
_computing_molecular_graphics SHELXTL
_computing_publication_material
;
SHELXTL and PLATON (Spek, 2003)
;
_computing_structure_refinement SHELXTL
_computing_structure_solution 'SHELXTL (Sheldrick, 1998)'
_diffrn_ambient_temperature 297(2)
_diffrn_detector_area_resol_mean 8.33
_diffrn_measured_fraction_theta_full 1.000
_diffrn_measured_fraction_theta_max 1.000
_diffrn_measurement_device_type
;
Bruker SMART APEX2 CCD area-detector
;
_diffrn_measurement_method \w
_diffrn_radiation_monochromator graphite
_diffrn_radiation_source 'fine-focus sealed tube'
_diffrn_radiation_type MoK\a
_diffrn_radiation_wavelength 0.71073
_diffrn_reflns_av_R_equivalents 0.0405
_diffrn_reflns_av_sigmaI/netI 0.0292
_diffrn_reflns_limit_h_max 9
_diffrn_reflns_limit_h_min -9
_diffrn_reflns_limit_k_max 12
_diffrn_reflns_limit_k_min -12
_diffrn_reflns_limit_l_max 33
_diffrn_reflns_limit_l_min -33
_diffrn_reflns_number 22005
_diffrn_reflns_theta_full 30.00
_diffrn_reflns_theta_max 30.00
_diffrn_reflns_theta_min 1.70
_diffrn_standards_decay_% 0
_diffrn_standards_number 0
_exptl_absorpt_coefficient_mu 0.219
_exptl_absorpt_correction_T_max 0.972
_exptl_absorpt_correction_T_min 0.951
_exptl_absorpt_correction_type multi-scan
_exptl_absorpt_process_details '(SADABS; Bruker, 2005)'
_exptl_crystal_colour colourless
_exptl_crystal_density_diffrn 1.305
_exptl_crystal_density_method 'not measured'
_exptl_crystal_description Rod
_exptl_crystal_F_000 600
_exptl_crystal_size_max 0.43
_exptl_crystal_size_mid 0.19
_exptl_crystal_size_min 0.13
_refine_diff_density_max 0.288
_refine_diff_density_min -0.187
_refine_ls_abs_structure_details 'Flack (1983), 1790 Friedels'
_refine_ls_abs_structure_Flack 0.02(6)
_refine_ls_extinction_method none
_refine_ls_goodness_of_fit_ref 1.035
_refine_ls_hydrogen_treatment mixed
_refine_ls_matrix_type full
_refine_ls_number_parameters 244
_refine_ls_number_reflns 4232
_refine_ls_number_restraints 0
_refine_ls_restrained_S_all 1.035
_refine_ls_R_factor_all 0.0360
_refine_ls_R_factor_gt 0.0318
_refine_ls_shift/su_max 0.000
_refine_ls_shift/su_mean 0.000
_refine_ls_structure_factor_coef Fsqd
_refine_ls_weighting_details 'calc w=1/[\s^2^(Fo^2^)+(0.0358P)^2^+0.2742P] where P=(Fo^2^+2Fc^2^)/3'
_refine_ls_weighting_scheme calc
_refine_ls_wR_factor_gt 0.0740
_refine_ls_wR_factor_ref 0.0769
_reflns_number_gt 3928
_reflns_number_total 4232
_reflns_threshold_expression I>2\s(I)
_cod_data_source_file lh6546.cif
_cod_data_source_block I
_cod_depositor_comments
;
The following automatic conversions were performed:
'_symmetry_cell_setting' value 'Orthorhombic' changed to 'orthorhombic'
according to '/home/saulius/struct/CIF-dictionaries/cif_core.dic'
dictionary named 'cif_core.dic' version 2.4.1 from 2010-06-29.

Automatic conversion script
Id: cif_fix_enum 1527 2010-12-29 10:47:43Z saulius 

The following automatic conversions were performed:

'_symmetry_cell_setting' value 'Orthorhombic' changed to
'orthorhombic' according to
/home/saulius/struct/CIF-dictionaries/cif_core.dic dictionary named
'cif_core.dic' version 2.4.1 from 2010-06-29.

Automatic conversion script
Id: cif_fix_values 1715 2011-07-08 13:25:40Z adriana 
;
_cod_database_code 2207824
_cod_database_fobs_code 2207824

loop_
_symmetry_equiv_pos_as_xyz
'x, y, z'
'-x+1/2, -y, z+1/2'
'-x, y+1/2, -z+1/2'
'x+1/2, -y+1/2, -z'

loop_
_atom_site_label
_atom_site_fract_x
_atom_site_fract_y
_atom_site_fract_z
_atom_site_U_iso_or_equiv
_atom_site_adp_type
_atom_site_calc_flag
_atom_site_refinement_flags
_atom_site_occupancy
_atom_site_disorder_assembly
_atom_site_disorder_group
_atom_site_type_symbol
S1 0.93075(5) 0.37815(4) 0.096735(14) 0.02657(8) Uani d . 1 . . S
N3 0.46332(15) 0.12067(11) 0.08177(4) 0.01719(19) Uani d . 1 . . N
N2 0.59487(16) 0.23788(11) 0.07685(4) 0.0192(2) Uani d . 1 . . N
N1 0.78624(16) 0.12996(13) 0.14463(4) 0.0205(2) Uani d . 1 . . N
H1A 0.7012 0.0524 0.1448 0.025 Uiso d PR 0.433(11) A 1 H
H1B 0.6837 0.0662 0.1482 0.025 Uiso d PR 0.567(11) A 2 H
N4 0.01498(16) 0.03506(11) 0.00992(4) 0.0195(2) Uani d . 1 . . N
C1 0.7680(2) 0.20527(15) 0.26821(5) 0.0229(3) Uani d . 1 . . C
C2A 0.5780(11) 0.2982(8) 0.2721(4) 0.0286(15) Uani d P 0.433(11) A 1 C
H2AA 0.5619 0.3808 0.2491 0.034 Uiso calc PR 0.433(11) A 1 H
C3A 0.4311(8) 0.2611(8) 0.3092(4) 0.0332(19) Uani d P 0.433(11) A 1 C
H3AA 0.3173 0.3198 0.3109 0.040 Uiso calc PR 0.433(11) A 1 H
C4A 0.4478(10) 0.1374(9) 0.3447(3) 0.0330(14) Uani d P 0.433(11) A 1 C
H4AA 0.3459 0.1123 0.3691 0.040 Uiso calc PR 0.433(11) A 1 H
C5A 0.6194(12) 0.0544(8) 0.3422(3) 0.0259(12) Uani d P 0.433(11) A 1 C
H5AA 0.6372 -0.0273 0.3657 0.031 Uiso calc PR 0.433(11) A 1 H
C7A 0.9213(12) 0.2472(8) 0.2316(3) 0.0272(13) Uani d P 0.433(11) A 1 C
H7AA 1.0455 0.2526 0.2520 0.033 Uiso calc PR 0.433(11) A 1 H
H7AB 0.8934 0.3456 0.2166 0.033 Uiso calc PR 0.433(11) A 1 H
C8A 0.942(2) 0.1353(13) 0.1835(5) 0.028(2) Uani d P 0.433(11) A 1 C
H8AA 1.0639 0.1583 0.1636 0.034 Uiso calc PR 0.433(11) A 1 H
H8AB 0.9578 0.0364 0.1994 0.034 Uiso calc PR 0.433(11) A 1 H
C2B 0.6346(9) 0.3069(6) 0.2570(2) 0.0237(8) Uani d P 0.567(11) A 2 C
H2BA 0.6592 0.3786 0.2299 0.028 Uiso calc PR 0.567(11) A 2 H
C3B 0.4548(8) 0.3073(7) 0.2860(2) 0.0322(10) Uani d P 0.567(11) A 2 C
H3BA 0.3587 0.3790 0.2784 0.039 Uiso calc PR 0.567(11) A 2 H
C4B 0.4216(7) 0.1984(8) 0.3266(2) 0.0332(13) Uani d P 0.567(11) A 2 C
H4BA 0.3026 0.1980 0.3463 0.040 Uiso calc PR 0.567(11) A 2 H
C5B 0.5630(9) 0.0919(7) 0.3379(2) 0.0294(12) Uani d P 0.567(11) A 2 C
H5BA 0.5386 0.0197 0.3649 0.035 Uiso calc PR 0.567(11) A 2 H
C7B 0.9679(7) 0.1997(6) 0.2330(2) 0.0232(8) Uani d P 0.567(11) A 2 C
H7BA 1.0011 0.3008 0.2218 0.028 Uiso calc PR 0.567(11) A 2 H
H7BB 1.0735 0.1646 0.2572 0.028 Uiso calc PR 0.567(11) A 2 H
C8B 0.9645(14) 0.1015(9) 0.1810(4) 0.0195(11) Uani d P 0.567(11) A 2 C
H8BA 1.0842 0.1196 0.1595 0.023 Uiso calc PR 0.567(11) A 2 H
H8BB 0.9650 -0.0026 0.1922 0.023 Uiso calc PR 0.567(11) A 2 H
C6 0.7542(2) 0.09118(14) 0.30723(5) 0.0244(3) Uani d . 1 A . C
C9 0.16035(18) 0.01198(13) 0.04761(5) 0.0166(2) Uani d . 1 . . C
C10 0.16384(19) -0.11372(14) 0.08238(5) 0.0196(2) Uani d . 1 . . C
H10A 0.2667 -0.1278 0.1077 0.024 Uiso calc R 1 . . H
C11 0.0109(2) -0.21646(14) 0.07821(5) 0.0211(2) Uani d . 1 . . C
H11A 0.0101 -0.3010 0.1007 0.025 Uiso calc R 1 . . H
C12 -0.1415(2) -0.19241(15) 0.04018(5) 0.0221(3) Uani d . 1 . . C
H12A -0.2463 -0.2595 0.0370 0.027 Uiso calc R 1 . . H
C13 -0.1328(2) -0.06508(14) 0.00691(5) 0.0217(2) Uani d . 1 . . C
H13A -0.2344 -0.0487 -0.0186 0.026 Uiso calc R 1 . . H
C14 0.31362(17) 0.12807(14) 0.04877(5) 0.0171(2) Uani d . 1 . . C
H14A 0.3021 0.2095 0.0249 0.021 Uiso calc R 1 . . H
C15 0.76441(19) 0.24057(13) 0.10752(5) 0.0190(2) Uani d . 1 A . C
H6 0.865(3) 0.023(2) 0.3113(8) 0.041(5) Uiso d . 1 . . H
H1N2 0.573(3) 0.3100(19) 0.0516(6) 0.029(4) Uiso d . 1 . . H

loop_
_atom_site_aniso_label
_atom_site_aniso_U_11
_atom_site_aniso_U_22
_atom_site_aniso_U_33
_atom_site_aniso_U_12
_atom_site_aniso_U_13
_atom_site_aniso_U_23
S1 0.02573(15) 0.02491(14) 0.02908(15) -0.01218(14) 0.00132(14) -0.00302(13)
N3 0.0183(5) 0.0157(4) 0.0177(4) -0.0030(4) 0.0010(4) -0.0001(4)
N2 0.0186(5) 0.0175(5) 0.0216(5) -0.0041(4) -0.0005(4) 0.0031(4)
N1 0.0199(5) 0.0261(5) 0.0156(4) -0.0066(5) -0.0027(4) 0.0004(4)
N4 0.0195(5) 0.0190(5) 0.0199(5) -0.0005(4) -0.0026(4) 0.0023(4)
C1 0.0296(7) 0.0224(6) 0.0167(5) -0.0071(5) -0.0096(5) 0.0005(4)
C2A 0.024(4) 0.0219(19) 0.040(4) 0.010(2) -0.017(3) -0.004(2)
C3A 0.018(3) 0.032(4) 0.049(5) 0.011(3) -0.015(4) -0.020(3)
C4A 0.027(2) 0.040(3) 0.032(3) -0.009(3) 0.002(2) -0.019(2)
C5A 0.025(3) 0.029(3) 0.023(2) -0.001(2) 0.001(2) -0.0098(19)
C7A 0.031(3) 0.031(3) 0.0191(16) -0.014(2) -0.011(2) -0.002(2)
C8A 0.021(4) 0.039(5) 0.024(3) -0.004(3) 0.003(2) 0.009(3)
C2B 0.023(2) 0.0240(14) 0.0241(19) 0.0021(15) -0.0043(13) -0.0029(13)
C3B 0.028(2) 0.039(2) 0.030(2) 0.0126(17) -0.0092(18) -0.0085(16)
C4B 0.0226(17) 0.054(4) 0.023(2) -0.005(3) 0.0061(19) -0.014(2)
C5B 0.031(3) 0.038(3) 0.0194(15) -0.008(2) 0.0080(19) -0.0046(17)
C7B 0.0164(16) 0.034(2) 0.0195(12) -0.0035(14) -0.0004(11) -0.0008(15)
C8B 0.0115(17) 0.034(3) 0.0128(14) 0.0016(18) -0.0060(12) -0.0033(18)
C6 0.0368(8) 0.0195(6) 0.0170(5) -0.0005(6) -0.0039(5) -0.0014(4)
C9 0.0169(5) 0.0169(5) 0.0159(5) -0.0001(5) -0.0005(4) 0.0010(4)
C10 0.0197(5) 0.0192(5) 0.0198(5) -0.0005(5) -0.0022(4) 0.0041(4)
C11 0.0238(6) 0.0182(5) 0.0212(5) -0.0029(5) 0.0000(5) 0.0047(4)
C12 0.0215(6) 0.0210(6) 0.0238(6) -0.0063(5) -0.0012(5) 0.0010(5)
C13 0.0204(6) 0.0233(6) 0.0214(5) -0.0024(5) -0.0049(5) 0.0022(5)
C14 0.0183(5) 0.0163(5) 0.0168(5) -0.0009(5) 0.0004(4) 0.0024(4)
C15 0.0203(6) 0.0203(5) 0.0163(5) -0.0044(5) 0.0010(4) -0.0042(4)

loop_
_atom_type_symbol
_atom_type_description
_atom_type_scat_dispersion_real
_atom_type_scat_dispersion_imag
_atom_type_scat_source
C C 0.0033 0.0016 'International Tables Vol C Tables 4.2.6.8 and 6.1.1.4'
H H 0.0000 0.0000 'International Tables Vol C Tables 4.2.6.8 and 6.1.1.4'
N N 0.0061 0.0033 'International Tables Vol C Tables 4.2.6.8 and 6.1.1.4'
S S 0.1246 0.1234 'International Tables Vol C Tables 4.2.6.8 and 6.1.1.4'

loop_
_geom_angle_atom_site_label_1
_geom_angle_atom_site_label_2
_geom_angle_atom_site_label_3
_geom_angle
_geom_angle_publ_flag
C14 N3 N2 114.37(10) y
C15 N2 N3 120.47(10) y
C15 N2 H1N2 119.3(11) .
N3 N2 H1N2 120.1(11) ?
C15 N1 C8A 119.9(5) y
C15 N1 C8B 126.7(4) y
C15 N1 H1A 120.2 ?
C8A N1 H1A 120.0 ?
C8B N1 H1A 112.0 ?
C15 N1 H1B 116.6 ?
C8A N1 H1B 122.1 ?
C8B N1 H1B 116.7 ?
C13 N4 C9 118.19(10) ?
C2B C1 C6 127.2(3) ?
C2B C1 C7A 101.0(3) ?
C6 C1 C7A 131.8(4) ?
C6 C1 C2A 107.6(4) ?
C7A C1 C2A 120.5(3) ?
C2B C1 C7B 119.7(2) ?
C6 C1 C7B 113.1(2) ?
C2A C1 C7B 139.3(3) ?
C3A C2A C1 120.8(5) ?
C3A C2A H2AA 119.6 ?
C1 C2A H2AA 119.6 ?
C2A C3A C4A 121.8(6) ?
C2A C3A H3AA 119.1 ?
C4A C3A H3AA 119.1 ?
C5A C4A C3A 118.0(6) ?
C5A C4A H4AA 121.0 ?
C3A C4A H4AA 121.0 ?
C6 C5A C4A 119.0(6) ?
C6 C5A H5AA 120.5 ?
C4A C5A H5AA 120.5 ?
C1 C7A C8A 111.3(6) ?
C1 C7A H7AA 109.4 ?
C8A C7A H7AA 109.4 ?
C1 C7A H7AB 109.4 ?
C8A C7A H7AB 109.4 ?
H7AA C7A H7AB 108.0 ?
N1 C8A C7A 116.9(8) ?
N1 C8A H8AA 108.1 ?
C7A C8A H8AA 108.1 ?
N1 C8A H8AB 108.1 ?
C7A C8A H8AB 108.1 ?
H8AA C8A H8AB 107.3 ?
C1 C2B C3B 119.7(4) ?
C1 C2B H2BA 120.1 ?
C3B C2B H2BA 120.1 ?
C2B C3B C4B 119.0(5) ?
C2B C3B H3BA 120.5 ?
C4B C3B H3BA 120.5 ?
C5B C4B C3B 120.7(5) ?
C5B C4B H4BA 119.7 ?
C3B C4B H4BA 119.7 ?
C4B C5B C6 120.5(4) ?
C4B C5B H5BA 119.8 ?
C6 C5B H5BA 119.8 ?
C8B C7B C1 116.1(5) ?
C8B C7B H7BA 108.3 ?
C1 C7B H7BA 108.3 ?
C8B C7B H7BB 108.3 ?
C1 C7B H7BB 108.3 ?
H7BA C7B H7BB 107.4 ?
N1 C8B C7B 112.8(5) ?
N1 C8B H8BA 109.0 ?
C7B C8B H8BA 109.0 ?
N1 C8B H8BB 109.0 ?
C7B C8B H8BB 109.0 ?
H8BA C8B H8BB 107.8 ?
C5A C6 C1 132.8(4) ?
C1 C6 C5B 112.9(3) ?
C5A C6 H6 108.5(11) ?
C1 C6 H6 118.7(11) ?
C5B C6 H6 128.4(11) ?
N4 C9 C10 122.32(11) ?
N4 C9 C14 114.55(10) ?
C10 C9 C14 123.13(11) ?
C11 C10 C9 118.56(11) ?
C11 C10 H10A 120.7 ?
C9 C10 H10A 120.7 ?
C10 C11 C12 119.57(11) ?
C10 C11 H11A 120.2 ?
C12 C11 H11A 120.2 ?
C11 C12 C13 118.19(12) ?
C11 C12 H12A 120.9 ?
C13 C12 H12A 120.9 ?
N4 C13 C12 123.15(12) ?
N4 C13 H13A 118.4 ?
C12 C13 H13A 118.4 ?
N3 C14 C9 121.90(11) y
N3 C14 H14A 119.0 ?
C9 C14 H14A 119.0 ?
N1 C15 N2 116.06(11) ?
N1 C15 S1 124.71(10) ?
N2 C15 S1 119.24(9) ?

loop_
_geom_bond_atom_site_label_1
_geom_bond_atom_site_label_2
_geom_bond_distance
_geom_bond_publ_flag
S1 C15 1.6849(13) y
N3 C14 1.2837(15) y
N3 N2 1.3783(14) y
N2 C15 1.3587(16) y
N2 H1N2 0.897(17) ?
N1 C15 1.3401(16) y
N1 C8A 1.407(13) y
N1 C8B 1.506(8) y
N1 H1A 0.9000 ?
N1 H1B 0.9000 ?
N4 C13 1.3416(16) y
N4 C9 1.3488(16) y
C1 C2B 1.306(6) ?
C1 C6 1.3890(17) ?
C1 C7A 1.407(7) ?
C1 C2A 1.529(7) ?
C1 C7B 1.590(5) ?
C2A C3A 1.371(8) ?
C2A H2AA 0.9300 ?
C3A C4A 1.401(7) ?
C3A H3AA 0.9300 ?
C4A C5A 1.376(7) ?
C4A H4AA 0.9300 ?
C5A C6 1.280(8) ?
C5A H5AA 0.9300 ?
C7A C8A 1.535(12) ?
C7A H7AA 0.9700 ?
C7A H7AB 0.9700 ?
C8A H8AA 0.9700 ?
C8A H8AB 0.9700 ?
C2B C3B 1.396(5) ?
C2B H2BA 0.9300 ?
C3B C4B 1.396(5) ?
C3B H3BA 0.9300 ?
C4B C5B 1.374(6) ?
C4B H4BA 0.9300 ?
C5B C6 1.483(6) ?
C5B H5BA 0.9300 ?
C7B C8B 1.528(9) ?
C7B H7BA 0.9700 ?
C7B H7BB 0.9700 ?
C8B H8BA 0.9700 ?
C8B H8BB 0.9700 ?
C6 H6 0.97(2) ?
C9 C10 1.4013(16) ?
C9 C14 1.4651(17) ?
C10 C11 1.3846(17) ?
C10 H10A 0.9300 ?
C11 C12 1.3902(18) ?
C11 H11A 0.9300 ?
C12 C13 1.3932(17) ?
C12 H12A 0.9300 ?
C13 H13A 0.9300 ?
C14 H14A 0.9300 ?

loop_
_geom_hbond_atom_site_label_D
_geom_hbond_atom_site_label_H
_geom_hbond_atom_site_label_A
_geom_hbond_site_symmetry_A
_geom_hbond_distance_DH
_geom_hbond_distance_HA
_geom_hbond_distance_DA
_geom_hbond_angle_DHA
_geom_hbond_publ_flag
N1 H1B N3 1_555 0.90 2.2322 2.6481(15) 108 y
N1 H1A N3 1_555 0.90 2.2863 2.6481(15) 104 y
N2 H1N2 N4 4_555 0.898(16) 2.063(16) 2.9597(14) 176 y
C10 H10A Cg2 3_645 0.93 2.8467 3.625(3) 142 y
C12 H12A Cg1 4_445 0.93 2.8718 3.6495(15) 142 y

loop_
_geom_torsion_atom_site_label_1
_geom_torsion_atom_site_label_2
_geom_torsion_atom_site_label_3
_geom_torsion_atom_site_label_4
_geom_torsion
_geom_torsion_publ_flag
C14 N3 N2 C15 -177.02(11) ?
C2B C1 C2A C3A 174.5(18) ?
C6 C1 C2A C3A -0.7(6) ?
C7A C1 C2A C3A -177.5(5) ?
C7B C1 C2A C3A 178.0(4) ?
C1 C2A C3A C4A -0.3(8) ?
C2A C3A C4A C5A 1.4(9) ?
C3A C4A C5A C6 -1.4(9) ?
C2B C1 C7A C8A -108.8(6) ?
C6 C1 C7A C8A 72.5(7) ?
C2A C1 C7A C8A -111.5(7) y
C7B C1 C7A C8A 59.5(11) .
C15 N1 C8A C7A 73.6(10) y
C8B N1 C8A C7A -161(5) ?
C1 C7A C8A N1 68.3(10) ?
C6 C1 C2B C3B 0.0(6) ?
C7A C1 C2B C3B -178.8(5) ?
C2A C1 C2B C3B -5.8(10) ?
C7B C1 C2B C3B 176.8(4) ?
C1 C2B C3B C4B 0.1(8) ?
C2B C3B C4B C5B -0.3(8) ?
C3B C4B C5B C6 0.3(7) ?
C2B C1 C7B C8B -90.4(5) ?
C6 C1 C7B C8B 86.9(5) ?
C7A C1 C7B C8B -103.6(12) ?
C2A C1 C7B C8B -91.7(6) ?
C15 N1 C8B C7B 81.3(7) y
C8A N1 C8B C7B 19(4) ?
C1 C7B C8B N1 49.0(7) ?
C4A C5A C6 C1 0.3(9) ?
C4A C5A C6 C5B -3.5(10) ?
C2B C1 C6 C5A -1.3(6) ?
C7A C1 C6 C5A 177.1(6) ?
C2A C1 C6 C5A 0.7(5) ?
C7B C1 C6 C5A -178.3(5) ?
C2B C1 C6 C5B 0.1(4) ?
C7A C1 C6 C5B 178.5(4) ?
C2A C1 C6 C5B 2.1(4) ?
C7B C1 C6 C5B -176.9(3) ?
C4B C5B C6 C5A 176.7(19) ?
C4B C5B C6 C1 -0.2(5) ?
C13 N4 C9 C10 1.48(18) ?
C13 N4 C9 C14 -178.92(11) ?
N4 C9 C10 C11 -0.86(18) ?
C14 C9 C10 C11 179.57(11) ?
C9 C10 C11 C12 -0.28(18) ?
C10 C11 C12 C13 0.73(19) ?
C9 N4 C13 C12 -1.00(19) ?
C11 C12 C13 N4 -0.1(2) ?
N2 N3 C14 C9 179.02(10) ?
N4 C9 C14 N3 -178.86(11) ?
C10 C9 C14 N3 0.73(18) ?
C8A N1 C15 N2 -171.0(6) ?
C8B N1 C15 N2 175.8(4) ?
C8A N1 C15 S1 9.4(6) ?
C8B N1 C15 S1 -3.8(4) ?
N3 N2 C15 N1 -4.57(16) ?
N3 N2 C15 S1 175.08(8) y
